data_7109372
loop_
_publ_author_name
'Hannes Buhl'
'Christian Ganter'

_publ_section_title
;
 Tuning the electronic properties of an N-heterocyclic carbene by charge
 and mesomeric effects
;
_journal_name_full Chem.Commun.
_journal_page_first 5417
_journal_paper_doi 10.1039/c3cc42547a
_journal_volume 49
_journal_year 2013
_chemical_formula_moiety 'C16 H26 N3, F6 P'
_chemical_formula_sum 'C16 H26 F6 N3 P'
_chemical_formula_weight 405.37
_chemical_name_systematic
;
?
;
_space_group_IT_number 14
_symmetry_cell_setting monoclinic
_symmetry_space_group_name_Hall '-P 2ybc'
_symmetry_space_group_name_H-M 'P 1 21/c 1'
_atom_sites_solution_hydrogens geom
_atom_sites_solution_primary direct
_atom_sites_solution_secondary difmap
_audit_creation_method SHELXL-97
_cell_angle_alpha 90.00
_cell_angle_beta 103.041(5)
_cell_angle_gamma 90.00
_cell_formula_units_Z 4
_cell_length_a 10.098(2)
_cell_length_b 19.944(5)
_cell_length_c 10.579(2)
_cell_measurement_reflns_used 5969
_cell_measurement_temperature 296(2)
_cell_measurement_theta_max 23.702
_cell_measurement_theta_min 2.225
_cell_volume 2075.6(8)
_computing_cell_refinement 'SAINT (Bruker, 2006)'
_computing_data_collection 'APEX2 (Bruker, 2006)'
_computing_data_reduction SAINT
_computing_molecular_graphics 'ORTEP-3 (University of Glasgow, 2008)'
_computing_publication_material 'Bruker SHELXTL'
_computing_structure_refinement 'SHELXL-97 (Sheldrick, 1997)'
_computing_structure_solution 'SHELXS-97 (Sheldrick, 1990)'
_diffrn_ambient_temperature 296(2)
_diffrn_measured_fraction_theta_full 1.000
_diffrn_measured_fraction_theta_max 1.000
_diffrn_measurement_device_type 'Bruker Kappa APEX II CCD area detector'
_diffrn_measurement_method '\f and \w scans'
_diffrn_radiation_monochromator 'multilayer mirror'
_diffrn_radiation_source 'microfocus sealed tube'
_diffrn_radiation_type MoK\a
_diffrn_radiation_wavelength 0.71073
_diffrn_reflns_av_R_equivalents 0.0397
_diffrn_reflns_av_sigmaI/netI 0.0258
_diffrn_reflns_limit_h_max 12
_diffrn_reflns_limit_h_min -12
_diffrn_reflns_limit_k_max 23
_diffrn_reflns_limit_k_min -23
_diffrn_reflns_limit_l_max 12
_diffrn_reflns_limit_l_min -12
_diffrn_reflns_number 18698
_diffrn_reflns_theta_full 25.25
_diffrn_reflns_theta_max 25.25
_diffrn_reflns_theta_min 2.04
_exptl_absorpt_coefficient_mu 0.188
_exptl_absorpt_correction_T_max 0.7460
_exptl_absorpt_correction_T_min 0.6219
_exptl_absorpt_correction_type multi-scan
_exptl_absorpt_process_details '(<i>SADABS</i>; Sheldrick, 1996)'
_exptl_crystal_colour colourless
_exptl_crystal_density_diffrn 1.297
_exptl_crystal_density_method 'not measured'
_exptl_crystal_description needle
_exptl_crystal_F_000 848
_exptl_crystal_size_max 0.5
_exptl_crystal_size_mid 0.1
_exptl_crystal_size_min 0.1
_refine_diff_density_max 0.499
_refine_diff_density_min -0.368
_refine_diff_density_rms 0.058
_refine_ls_extinction_coef 0.0097(8)
_refine_ls_extinction_expression Fc^*^=kFc[1+0.001xFc^2^\l^3^/sin(2\q)]^-1/4^
_refine_ls_extinction_method SHELXL
_refine_ls_goodness_of_fit_ref 1.183
_refine_ls_hydrogen_treatment mixed
_refine_ls_matrix_type full
_refine_ls_number_parameters 242
_refine_ls_number_reflns 3758
_refine_ls_number_restraints 0
_refine_ls_restrained_S_all 1.183
_refine_ls_R_factor_all 0.0825
_refine_ls_R_factor_gt 0.0691
_refine_ls_shift/su_max 0.000
_refine_ls_shift/su_mean 0.000
_refine_ls_structure_factor_coef Fsqd
_refine_ls_weighting_details 'calc w=1/[\s^2^(Fo^2^)+(0.0200P)^2^+2.0000P] where P=(Fo^2^+2Fc^2^)/3'
_refine_ls_weighting_scheme calc
_refine_ls_wR_factor_gt 0.1403
_refine_ls_wR_factor_ref 0.1450
_reflns_number_gt 2979
_reflns_number_total 3758
_reflns_threshold_expression >2sigma(I)
_cod_data_source_file c3cc42547a.txt
_cod_data_source_block mo_scan_0m
_cod_original_cell_volume 2075.7(8)
_cod_original_sg_symbol_H-M 'P 21/c'
_cod_database_code 7109372

loop_
_symmetry_equiv_pos_as_xyz
'x, y, z'
'-x, y+1/2, -z+1/2'
'-x, -y, -z'
'x, -y-1/2, z-1/2'

loop_
_atom_site_label
_atom_site_type_symbol
_atom_site_fract_x
_atom_site_fract_y
_atom_site_fract_z
_atom_site_U_iso_or_equiv
_atom_site_adp_type
_atom_site_occupancy
_atom_site_symmetry_multiplicity
_atom_site_calc_flag
_atom_site_refinement_flags
P1 P 0.28201(10) 0.15176(5) 0.64557(8) 0.0686(3) Uani 1 1 d .
F1 F 0.1367(3) 0.11668(17) 0.5970(3) 0.1463(12) Uani 1 1 d .
F2 F 0.2166(3) 0.20293(16) 0.7257(3) 0.1572(14) Uani 1 1 d .
F3 F 0.4185(3) 0.18796(16) 0.6913(3) 0.1365(11) Uani 1 1 d .
F4 F 0.2456(3) 0.19899(15) 0.5263(3) 0.1395(11) Uani 1 1 d .
F5 F 0.3070(5) 0.10404(17) 0.7629(3) 0.208(2) Uani 1 1 d .
F6 F 0.3396(3) 0.10037(15) 0.5607(3) 0.1381(11) Uani 1 1 d .
C6 C 0.0884(3) 0.09226(13) 0.1753(3) 0.0492(7) Uani 1 1 d .
C3 C -0.1427(3) 0.02540(17) 0.1725(4) 0.0701(9) Uani 1 1 d .
H88 H -0.2207 0.0010 0.1747 0.084 Uiso 1 1 calc R
N3 N -0.1323(2) 0.05097(12) 0.0588(3) 0.0600(7) Uani 1 1 d .
C14 C -0.2574(4) 0.1841(2) -0.1067(4) 0.0837(11) Uani 1 1 d .
H7 H -0.3201 0.2207 -0.1293 0.126 Uiso 1 1 calc R
H8 H -0.2086 0.1888 -0.0181 0.126 Uiso 1 1 calc R
H1 H -0.3066 0.1425 -0.1169 0.126 Uiso 1 1 calc R
C13 C -0.1570(3) 0.18456(17) -0.1955(3) 0.0649(8) Uani 1 1 d .
C12 C -0.0614(3) 0.12375(16) -0.1696(3) 0.0590(8) Uani 1 1 d .
H13 H -0.1153 0.0833 -0.1900 0.071 Uiso 1 1 calc R
H12 H -0.0002 0.1259 -0.2282 0.071 Uiso 1 1 calc R
N2 N 0.0208(2) 0.11826(12) -0.0354(2) 0.0508(6) Uani 1 1 d .
C1 C 0.1453(3) 0.14329(14) 0.0112(3) 0.0545(7) Uani 1 1 d .
H14 H 0.1943 0.1678 -0.0376 0.065 Uiso 1 1 calc R
N1 N 0.1898(2) 0.12855(11) 0.1363(2) 0.0518(6) Uani 1 1 d .
C7 C 0.3246(3) 0.14600(15) 0.2189(3) 0.0616(8) Uani 1 1 d .
H17 H 0.3157 0.1502 0.3079 0.074 Uiso 1 1 calc R
H18 H 0.3516 0.1894 0.1920 0.074 Uiso 1 1 calc R
C8 C 0.4375(3) 0.09558(18) 0.2147(3) 0.0662(9) Uani 1 1 d .
C9 C 0.4662(4) 0.0934(3) 0.0791(4) 0.125(2) Uani 1 1 d .
H22 H 0.5419 0.0642 0.0795 0.188 Uiso 1 1 calc R
H23 H 0.4873 0.1377 0.0541 0.188 Uiso 1 1 calc R
H2 H 0.3875 0.0769 0.0185 0.188 Uiso 1 1 calc R
C10 C 0.5633(4) 0.1209(2) 0.3130(4) 0.1083(16) Uani 1 1 d .
H3 H 0.5420 0.1257 0.3965 0.162 Uiso 1 1 calc R
H25 H 0.5904 0.1635 0.2852 0.162 Uiso 1 1 calc R
H24 H 0.6362 0.0893 0.3188 0.162 Uiso 1 1 calc R
C5 C 0.0743(3) 0.06593(16) 0.2927(3) 0.0642(8) Uani 1 1 d .
H16 H 0.1411 0.0706 0.3687 0.077 Uiso 1 1 calc R
C4 C -0.0452(4) 0.03252(18) 0.2886(4) 0.0753(10) Uani 1 1 d .
H15 H -0.0617 0.0143 0.3645 0.090 Uiso 1 1 calc R
C2 C -0.0168(3) 0.08459(13) 0.0662(3) 0.0485(6) Uani 1 1 d .
C16 C -0.2372(4) 0.1766(2) -0.3370(4) 0.1007(14) Uani 1 1 d .
H6 H -0.2972 0.2142 -0.3604 0.151 Uiso 1 1 calc R
H4 H -0.2894 0.1360 -0.3454 0.151 Uiso 1 1 calc R
H5 H -0.1749 0.1748 -0.3933 0.151 Uiso 1 1 calc R
C15 C -0.0763(4) 0.2495(2) -0.1794(5) 0.1040(15) Uani 1 1 d .
H11 H -0.0135 0.2490 -0.2354 0.156 Uiso 1 1 calc R
H9 H -0.0270 0.2539 -0.0909 0.156 Uiso 1 1 calc R
H10 H -0.1373 0.2867 -0.2018 0.156 Uiso 1 1 calc R
C11 C 0.4011(4) 0.0265(2) 0.2540(5) 0.1114(16) Uani 1 1 d .
H19 H 0.3816 0.0285 0.3387 0.167 Uiso 1 1 calc R
H21 H 0.4760 -0.0035 0.2559 0.167 Uiso 1 1 calc R
H20 H 0.3225 0.0104 0.1926 0.167 Uiso 1 1 calc R

loop_
_atom_site_aniso_label
_atom_site_aniso_U_11
_atom_site_aniso_U_22
_atom_site_aniso_U_33
_atom_site_aniso_U_23
_atom_site_aniso_U_13
_atom_site_aniso_U_12
P1 0.0883(7) 0.0641(6) 0.0567(5) 0.0021(4) 0.0233(5) -0.0083(5)
F1 0.143(3) 0.167(3) 0.140(2) -0.051(2) 0.055(2) -0.076(2)
F2 0.167(3) 0.139(2) 0.206(3) -0.086(2) 0.128(3) -0.053(2)
F3 0.0754(16) 0.154(3) 0.171(3) -0.032(2) 0.0091(17) -0.0193(16)
F4 0.158(3) 0.137(2) 0.121(2) 0.0625(19) 0.0244(19) 0.026(2)
F5 0.384(6) 0.131(3) 0.0855(19) 0.0434(18) 0.005(3) -0.055(3)
F6 0.161(3) 0.122(2) 0.132(2) -0.0342(18) 0.034(2) 0.0403(19)
C6 0.0501(16) 0.0423(15) 0.0542(16) -0.0018(12) 0.0096(13) 0.0026(12)
C3 0.0585(19) 0.064(2) 0.091(3) 0.0121(19) 0.0237(18) -0.0049(16)
N3 0.0491(14) 0.0558(15) 0.0733(17) 0.0016(13) 0.0103(12) -0.0027(12)
C14 0.069(2) 0.095(3) 0.085(3) 0.011(2) 0.0156(19) 0.026(2)
C13 0.0554(18) 0.072(2) 0.0618(19) 0.0103(16) 0.0017(15) 0.0043(16)
C12 0.0551(17) 0.071(2) 0.0487(16) -0.0031(14) 0.0065(13) 0.0006(15)
N2 0.0444(13) 0.0524(14) 0.0533(14) 0.0013(11) 0.0063(10) 0.0030(10)
C1 0.0471(16) 0.0525(17) 0.0633(18) 0.0044(14) 0.0114(14) 0.0005(13)
N1 0.0467(13) 0.0485(13) 0.0568(14) -0.0012(11) 0.0047(11) -0.0016(11)
C7 0.0552(17) 0.0545(18) 0.0684(19) -0.0099(15) 0.0000(15) -0.0090(14)
C8 0.0467(17) 0.077(2) 0.068(2) -0.0159(17) -0.0023(14) 0.0009(15)
C9 0.077(3) 0.212(6) 0.085(3) -0.021(3) 0.014(2) 0.034(3)
C10 0.056(2) 0.135(4) 0.116(3) -0.034(3) -0.018(2) -0.003(2)
C5 0.067(2) 0.067(2) 0.0562(18) 0.0028(15) 0.0088(15) 0.0017(16)
C4 0.079(2) 0.079(2) 0.071(2) 0.0168(18) 0.0248(19) 0.0002(19)
C2 0.0458(15) 0.0432(15) 0.0560(16) -0.0002(12) 0.0100(12) 0.0043(12)
C16 0.089(3) 0.134(4) 0.068(2) 0.025(2) -0.007(2) 0.003(3)
C15 0.079(3) 0.072(3) 0.151(4) 0.021(3) 0.004(3) 0.002(2)
C11 0.079(3) 0.074(3) 0.168(5) 0.001(3) -0.001(3) 0.021(2)

loop_
_atom_type_symbol
_atom_type_description
_atom_type_scat_dispersion_real
_atom_type_scat_dispersion_imag
_atom_type_scat_source
C C 0.0033 0.0016 'International Tables Vol C Tables 4.2.6.8 and 6.1.1.4'
H H 0.0000 0.0000 'International Tables Vol C Tables 4.2.6.8 and 6.1.1.4'
N N 0.0061 0.0033 'International Tables Vol C Tables 4.2.6.8 and 6.1.1.4'
F F 0.0171 0.0103 'International Tables Vol C Tables 4.2.6.8 and 6.1.1.4'
P P 0.1023 0.0942 'International Tables Vol C Tables 4.2.6.8 and 6.1.1.4'

loop_
_geom_angle_atom_site_label_1
_geom_angle_atom_site_label_2
_geom_angle_atom_site_label_3
_geom_angle
F3 P1 F5 93.7(2)
F3 P1 F4 90.10(18)
F5 P1 F4 175.8(2)
F3 P1 F6 93.76(18)
F5 P1 F6 92.5(2)
F4 P1 F6 88.94(17)
F3 P1 F2 88.95(17)
F5 P1 F2 88.8(2)
F4 P1 F2 89.6(2)
F6 P1 F2 176.93(19)
F3 P1 F1 177.84(19)
F5 P1 F1 87.7(2)
F4 P1 F1 88.44(18)
F6 P1 F1 87.80(17)
F2 P1 F1 89.44(17)
C5 C6 C2 119.3(3)
C5 C6 N1 134.0(3)
C2 C6 N1 106.6(2)
N3 C3 C4 124.8(3)
N3 C3 H88 117.6
C4 C3 H88 117.6
C2 N3 C3 112.7(3)
C13 C14 H7 109.5
C13 C14 H8 109.5
H7 C14 H8 109.5
C13 C14 H1 109.5
H7 C14 H1 109.5
H8 C14 H1 109.5
C15 C13 C14 110.5(3)
C15 C13 C12 110.7(3)
C14 C13 C12 111.3(3)
C15 C13 C16 110.3(3)
C14 C13 C16 108.7(3)
C12 C13 C16 105.3(3)
N2 C12 C13 115.1(2)
N2 C12 H13 108.5
C13 C12 H13 108.5
N2 C12 H12 108.5
C13 C12 H12 108.5
H13 C12 H12 107.5
C1 N2 C2 107.1(2)
C1 N2 C12 127.0(3)
C2 N2 C12 125.9(2)
N1 C1 N2 111.2(3)
N1 C1 H14 124.4
N2 C1 H14 124.4
C1 N1 C6 107.7(2)
C1 N1 C7 126.3(3)
C6 N1 C7 125.9(2)
N1 C7 C8 114.8(2)
N1 C7 H17 108.6
C8 C7 H17 108.6
N1 C7 H18 108.6
C8 C7 H18 108.6
H17 C7 H18 107.5
C11 C8 C9 110.1(4)
C11 C8 C7 111.3(3)
C9 C8 C7 110.3(3)
C11 C8 C10 109.2(3)
C9 C8 C10 110.0(3)
C7 C8 C10 105.8(3)
C8 C9 H22 109.5
C8 C9 H23 109.5
H22 C9 H23 109.5
C8 C9 H2 109.5
H22 C9 H2 109.5
H23 C9 H2 109.5
C8 C10 H3 109.5
C8 C10 H25 109.5
H3 C10 H25 109.5
C8 C10 H24 109.5
H3 C10 H24 109.5
H25 C10 H24 109.5
C4 C5 C6 115.1(3)
C4 C5 H16 122.5
C6 C5 H16 122.5
C5 C4 C3 121.2(3)
C5 C4 H15 119.4
C3 C4 H15 119.4
N3 C2 C6 126.8(3)
N3 C2 N2 125.8(3)
C6 C2 N2 107.3(2)
C13 C16 H6 109.5
C13 C16 H4 109.5
H6 C16 H4 109.5
C13 C16 H5 109.5
H6 C16 H5 109.5
H4 C16 H5 109.5
C13 C15 H11 109.5
C13 C15 H9 109.5
H11 C15 H9 109.5
C13 C15 H10 109.5
H11 C15 H10 109.5
H9 C15 H10 109.5
C8 C11 H19 109.5
C8 C11 H21 109.5
H19 C11 H21 109.5
C8 C11 H20 109.5
H19 C11 H20 109.5
H21 C11 H20 109.5

loop_
_geom_bond_atom_site_label_1
_geom_bond_atom_site_label_2
_geom_bond_distance
P1 F3 1.535(3)
P1 F5 1.539(3)
P1 F4 1.551(3)
P1 F6 1.559(3)
P1 F2 1.565(3)
P1 F1 1.602(3)
C6 C5 1.384(4)
C6 C2 1.390(4)
C6 N1 1.390(4)
C3 N3 1.333(4)
C3 C4 1.398(5)
C3 H88 0.9300
N3 C2 1.332(3)
C14 C13 1.530(5)
C14 H7 0.9600
C14 H8 0.9600
C14 H1 0.9600
C13 C15 1.520(5)
C13 C12 1.536(4)
C13 C16 1.541(5)
C12 N2 1.478(3)
C12 H13 0.9700
C12 H12 0.9700
N2 C1 1.339(3)
N2 C2 1.390(3)
C1 N1 1.331(4)
C1 H14 0.9300
N1 C7 1.484(3)
C7 C8 1.528(4)
C7 H17 0.9700
C7 H18 0.9700
C8 C11 1.509(5)
C8 C9 1.526(5)
C8 C10 1.535(4)
C9 H22 0.9600
C9 H23 0.9600
C9 H2 0.9600
C10 H3 0.9600
C10 H25 0.9600
C10 H24 0.9600
C5 C4 1.371(5)
C5 H16 0.9300
C4 H15 0.9300
C16 H6 0.9600
C16 H4 0.9600
C16 H5 0.9600
C15 H11 0.9600
C15 H9 0.9600
C15 H10 0.9600
C11 H19 0.9600
C11 H21 0.9600
C11 H20 0.9600

loop_
_geom_torsion_atom_site_label_1
_geom_torsion_atom_site_label_2
_geom_torsion_atom_site_label_3
_geom_torsion_atom_site_label_4
_geom_torsion
C4 C3 N3 C2 0.3(5)
C15 C13 C12 N2 64.5(4)
C14 C13 C12 N2 -58.7(4)
C16 C13 C12 N2 -176.3(3)
C13 C12 N2 C1 -91.3(4)
C13 C12 N2 C2 90.0(3)
C2 N2 C1 N1 -0.6(3)
C12 N2 C1 N1 -179.5(3)
N2 C1 N1 C6 -0.6(3)
N2 C1 N1 C7 177.9(2)
C5 C6 N1 C1 -177.2(3)
C2 C6 N1 C1 1.7(3)
C5 C6 N1 C7 4.2(5)
C2 C6 N1 C7 -176.9(2)
C1 N1 C7 C8 -86.4(4)
C6 N1 C7 C8 91.9(4)
N1 C7 C8 C11 -57.6(4)
N1 C7 C8 C9 64.8(4)
N1 C7 C8 C10 -176.2(3)
C2 C6 C5 C4 1.3(4)
N1 C6 C5 C4 -179.9(3)
C6 C5 C4 C3 1.1(5)
N3 C3 C4 C5 -2.0(6)
C3 N3 C2 C6 2.4(4)
C3 N3 C2 N2 -178.1(3)
C5 C6 C2 N3 -3.4(5)
N1 C6 C2 N3 177.6(3)
C5 C6 C2 N2 177.1(3)
N1 C6 C2 N2 -2.0(3)
C1 N2 C2 N3 -177.9(3)
C12 N2 C2 N3 1.0(4)
C1 N2 C2 C6 1.7(3)
C12 N2 C2 C6 -179.4(2)
